data_4332939
loop_
_publ_author_name
'Barker, Julia E.'
'Liu, Yu'
'Yee, Gordon T.'
'Chen, Wei-Zhong'
'Wang, Guangbin'
'Rivera, Vilma M.'
'Ren, Tong'

_publ_section_title
;
 Cu2{[18]ane-N6} Complexes:&#x00A0; Structures, Magnetism, and Phosphate
 Monoester Binding
;
_journal_issue 19
_journal_name_full 'Inorganic Chemistry'
_journal_page_first 7973
_journal_page_last 7980
_journal_paper_doi 10.1021/ic0611140
_journal_volume 45
_journal_year 2006
_chemical_formula_sum 'C18 H54 Cu2 N6 O17 P2'
_chemical_formula_weight 815.69
_chemical_name_systematic
; 
 ? 
;
_space_group_IT_number 9
_symmetry_cell_setting monoclinic
_symmetry_space_group_name_Hall 'C -2yc'
_symmetry_space_group_name_H-M 'C 1 c 1'
_atom_sites_solution_hydrogens geom
_atom_sites_solution_primary direct
_atom_sites_solution_secondary difmap
_audit_creation_method SHELXL-97
_cell_angle_alpha 90.00
_cell_angle_beta 106.72(2)
_cell_angle_gamma 90.00
_cell_formula_units_Z 4
_cell_length_a 23.187(8)
_cell_length_b 8.135(2)
_cell_length_c 18.158(7)
_cell_measurement_reflns_used 4260
_cell_measurement_temperature 300(2)
_cell_measurement_theta_max 27.37
_cell_measurement_theta_min 2.52
_cell_volume 3280.3(19)
_computing_cell_refinement 'Bruker SMART'
_computing_data_collection 'Bruker SMART'
_computing_data_reduction 'Bruker SAINT'
_computing_molecular_graphics 'Bruker SHELXTL'
_computing_publication_material 'Bruker SHELXTL'
_computing_structure_refinement 'SHELXL-97 (Sheldrick, 1997)'
_computing_structure_solution 'SHELXS-97 (Sheldrick, 1990)'
_diffrn_ambient_temperature 293(2)
_diffrn_measured_fraction_theta_full 1.000
_diffrn_measured_fraction_theta_max 1.000
_diffrn_measurement_device_type 'CCD area detector'
_diffrn_measurement_method 'phi and omega scans'
_diffrn_radiation_monochromator graphite
_diffrn_radiation_source 'fine-focus sealed tube'
_diffrn_radiation_type MoK\a
_diffrn_radiation_wavelength 0.71073
_diffrn_reflns_av_R_equivalents 0.0961
_diffrn_reflns_av_sigmaI/netI 0.0745
_diffrn_reflns_limit_h_max 25
_diffrn_reflns_limit_h_min -27
_diffrn_reflns_limit_k_max 9
_diffrn_reflns_limit_k_min -9
_diffrn_reflns_limit_l_max 17
_diffrn_reflns_limit_l_min -21
_diffrn_reflns_number 8154
_diffrn_reflns_theta_full 25.00
_diffrn_reflns_theta_max 25.00
_diffrn_reflns_theta_min 1.83
_exptl_absorpt_coefficient_mu 1.474
_exptl_absorpt_correction_type none
_exptl_crystal_colour blue
_exptl_crystal_density_diffrn 1.652
_exptl_crystal_density_method 'not measured'
_exptl_crystal_description block
_exptl_crystal_F_000 1712
_exptl_crystal_size_max 0.30
_exptl_crystal_size_mid 0.30
_exptl_crystal_size_min 0.09
_refine_diff_density_max 0.979
_refine_diff_density_min -0.784
_refine_diff_density_rms 0.126
_refine_ls_abs_structure_details 'Flack H D (1983), Acta Cryst. A39, 876-881'
_refine_ls_abs_structure_Flack 0.00
_refine_ls_extinction_method none
_refine_ls_goodness_of_fit_ref 1.009
_refine_ls_hydrogen_treatment mixed
_refine_ls_matrix_type full
_refine_ls_number_parameters 406
_refine_ls_number_reflns 3893
_refine_ls_number_restraints 2
_refine_ls_restrained_S_all 1.008
_refine_ls_R_factor_all 0.0687
_refine_ls_R_factor_gt 0.0627
_refine_ls_shift/su_max 0.000
_refine_ls_shift/su_mean 0.000
_refine_ls_structure_factor_coef Fsqd
_refine_ls_weighting_details 'calc w=1/[\s^2^(Fo^2^)+(0.1250P)^2^+0.0000P] where P=(Fo^2^+2Fc^2^)/3'
_refine_ls_weighting_scheme calc
_refine_ls_wR_factor_gt 0.1591
_refine_ls_wR_factor_ref 0.1654
_reflns_number_gt 3430
_reflns_number_total 3893
_reflns_threshold_expression >2sigma(I)
_cod_data_source_file ic0611140sup1.cif
_cod_data_source_block compd3c
_cod_depositor_comments
;
The following automatic conversions were performed:

'_symmetry_cell_setting' value 'Monoclinic' changed to 'monoclinic'
according to /home/saulius/struct/CIF-dictionaries/cif_core.dic
dictionary named 'cif_core.dic' version 2.4.2 from 2011-04-26.

Automatic conversion script
Id: cif_fix_values 1891 2012-01-12 08:04:46Z andrius 
;
_cod_original_cell_volume 3280.1(19)
_cod_original_sg_symbol_H-M Cc
_cod_database_code 4332939

loop_
_symmetry_equiv_pos_as_xyz
'x, y, z'
'x, -y, z+1/2'
'x+1/2, y+1/2, z'
'x+1/2, -y+1/2, z+1/2'

loop_
_atom_site_label
_atom_site_type_symbol
_atom_site_fract_x
_atom_site_fract_y
_atom_site_fract_z
_atom_site_U_iso_or_equiv
_atom_site_adp_type
_atom_site_occupancy
_atom_site_symmetry_multiplicity
_atom_site_calc_flag
_atom_site_refinement_flags
Cu1 Cu 0.27882(4) 1.06603(12) 0.08851(5) 0.0287(3) Uani 1 1 d .
Cu2 Cu 0.38930(4) 0.87280(12) 0.07275(5) 0.0284(3) Uani 1 1 d .
P1 P 0.26202(9) 0.6957(2) -0.01080(12) 0.0239(5) Uani 1 1 d .
P2 P 0.40525(10) 1.2492(3) 0.16668(12) 0.0256(5) Uani 1 1 d .
N1 N 0.2661(4) 1.2004(8) -0.0105(4) 0.0299(16) Uani 1 1 d .
H91A H 0.2796 1.3039 0.0039 0.036 Uiso 1 1 calc R
N2 N 0.1888(4) 1.0734(8) 0.0628(5) 0.0309(19) Uani 1 1 d .
H92A H 0.1738 0.9805 0.0362 0.037 Uiso 1 1 calc R
N3 N 0.2754(4) 0.9482(10) 0.1877(5) 0.0341(18) Uani 1 1 d .
H93A H 0.2917 1.0180 0.2274 0.041 Uiso 1 1 calc R
N4 N 0.4016(3) 0.7398(9) 0.1710(4) 0.0314(17) Uani 1 1 d .
H94A H 0.3875 0.6369 0.1562 0.038 Uiso 1 1 calc R
N5 N 0.4783(4) 0.8642(9) 0.0989(6) 0.033(2) Uani 1 1 d .
H95A H 0.4933 0.9548 0.1273 0.040 Uiso 1 1 calc R
N6 N 0.3935(3) 0.9941(9) -0.0245(5) 0.0332(17) Uani 1 1 d .
H96A H 0.3781 0.9250 -0.0647 0.040 Uiso 1 1 calc R
C1 C 0.1997(4) 1.2127(12) -0.0467(6) 0.040(2) Uani 1 1 d .
H1A H 0.1908 1.3116 -0.0778 0.048 Uiso 1 1 calc R
H1B H 0.1862 1.1191 -0.0804 0.048 Uiso 1 1 calc R
C2 C 0.1663(5) 1.2170(12) 0.0123(7) 0.043(2) Uani 1 1 d .
H2A H 0.1745 1.3185 0.0416 0.052 Uiso 1 1 calc R
H2B H 0.1233 1.2082 -0.0117 0.052 Uiso 1 1 calc R
C3 C 0.1743(5) 1.0688(12) 0.1387(7) 0.044(3) Uani 1 1 d .
H3A H 0.1854 1.1716 0.1661 0.053 Uiso 1 1 calc R
H3B H 0.1316 1.0503 0.1305 0.053 Uiso 1 1 calc R
C4 C 0.2105(5) 0.9288(13) 0.1833(7) 0.046(3) Uani 1 1 d .
H4A H 0.2060 0.9266 0.2348 0.055 Uiso 1 1 calc R
H4B H 0.1955 0.8254 0.1584 0.055 Uiso 1 1 calc R
C5 C 0.3054(5) 0.7893(12) 0.2082(6) 0.039(2) Uani 1 1 d .
H5A H 0.2916 0.7159 0.1646 0.047 Uiso 1 1 calc R
H5B H 0.2928 0.7430 0.2503 0.047 Uiso 1 1 calc R
C6 C 0.3730(5) 0.7929(13) 0.2314(6) 0.041(2) Uani 1 1 d .
H6A H 0.3862 0.9040 0.2471 0.049 Uiso 1 1 calc R
H6B H 0.3879 0.7224 0.2760 0.049 Uiso 1 1 calc R
C7 C 0.4668(4) 0.7233(11) 0.2082(5) 0.035(2) Uani 1 1 d .
H7A H 0.4745 0.6236 0.2388 0.043 Uiso 1 1 calc R
H7B H 0.4810 0.8160 0.2422 0.043 Uiso 1 1 calc R
C8 C 0.5005(4) 0.7168(12) 0.1472(6) 0.040(2) Uani 1 1 d .
H8A H 0.5437 0.7225 0.1707 0.048 Uiso 1 1 calc R
H8B H 0.4911 0.6168 0.1170 0.048 Uiso 1 1 calc R
C9 C 0.4947(5) 0.8747(13) 0.0255(7) 0.044(3) Uani 1 1 d .
H9A H 0.4846 0.7733 -0.0034 0.053 Uiso 1 1 calc R
H9B H 0.5375 0.8951 0.0356 0.053 Uiso 1 1 calc R
C10 C 0.4587(5) 1.0151(14) -0.0179(7) 0.043(2) Uani 1 1 d .
H10A H 0.4731 1.1174 0.0085 0.052 Uiso 1 1 calc R
H10B H 0.4641 1.0207 -0.0689 0.052 Uiso 1 1 calc R
C11 C 0.3632(5) 1.1568(11) -0.0462(6) 0.036(2) Uani 1 1 d .
H11A H 0.3759 1.2025 -0.0884 0.043 Uiso 1 1 calc R
H11B H 0.3766 1.2312 -0.0029 0.043 Uiso 1 1 calc R
C12 C 0.2944(5) 1.1482(11) -0.0701(6) 0.037(2) Uani 1 1 d .
H12A H 0.2788 1.2168 -0.1152 0.044 Uiso 1 1 calc R
H12B H 0.2822 1.0360 -0.0848 0.044 Uiso 1 1 calc R
C13 C 0.1442(4) 0.7060(11) -0.0787(6) 0.035(2) Uani 1 1 d .
H13A H 0.1557 0.6038 -0.0993 0.042 Uiso 1 1 calc R
C14 C 0.1083(5) 0.6641(13) -0.0237(7) 0.050(3) Uani 1 1 d .
H14A H 0.0717 0.6075 -0.0515 0.060 Uiso 1 1 calc R
H14B H 0.1317 0.5903 0.0156 0.060 Uiso 1 1 calc R
C15 C 0.1104(5) 0.8135(14) -0.1450(6) 0.050(3) Uani 1 1 d .
H15A H 0.0748 0.7551 -0.1747 0.060 Uiso 1 1 calc R
H15B H 0.0971 0.9120 -0.1246 0.060 Uiso 1 1 calc R
C16 C 0.5245(4) 1.2538(12) 0.2322(6) 0.036(2) Uani 1 1 d .
H16A H 0.5169 1.3717 0.2233 0.043 Uiso 1 1 calc R
C17 C 0.5757(5) 1.2041(14) 0.2015(7) 0.053(3) Uani 1 1 d .
H17A H 0.5657 1.2294 0.1470 0.064 Uiso 1 1 calc R
H17B H 0.6117 1.2652 0.2278 0.064 Uiso 1 1 calc R
C18 C 0.5383(6) 1.2195(19) 0.3163(7) 0.067(4) Uani 1 1 d .
H18A H 0.5395 1.1014 0.3240 0.080 Uiso 1 1 calc R
H18B H 0.5780 1.2624 0.3421 0.080 Uiso 1 1 calc R
O1 O 0.3022(2) 0.8353(8) 0.0348(3) 0.0241(12) Uani 1 1 d .
O2 O 0.3663(3) 1.1033(7) 0.1248(4) 0.0281(13) Uani 1 1 d .
O3 O 0.2790(3) 0.6446(9) -0.0815(4) 0.0409(16) Uani 1 1 d .
O4 O 0.2566(4) 0.5520(7) 0.0383(4) 0.0403(16) Uani 1 1 d .
O5 O 0.1980(3) 0.7917(7) -0.0368(4) 0.0342(14) Uani 1 1 d .
O9 O 0.1450(5) 0.8602(11) -0.1949(5) 0.071(3) Uani 1 1 d .
H5C H 0.1245 0.9180 -0.2296 0.107 Uiso 1 1 calc R
O10 O 0.0931(4) 0.8061(11) 0.0118(5) 0.062(2) Uani 1 1 d .
H6C H 0.0738 0.7791 0.0412 0.093 Uiso 1 1 calc R
O6 O 0.3901(3) 1.2991(9) 0.2395(4) 0.0452(17) Uani 1 1 d .
O7 O 0.4073(4) 1.3932(8) 0.1171(5) 0.0434(17) Uani 1 1 d .
O8 O 0.4711(3) 1.1638(8) 0.1919(4) 0.0348(14) Uani 1 1 d .
O11 O 0.5868(4) 1.0318(11) 0.2130(7) 0.085(3) Uani 1 1 d .
H11C H 0.6150 1.0053 0.1967 0.128 Uiso 1 1 calc R
O12 O 0.4961(4) 1.2887(16) 0.3509(5) 0.084(3) Uani 1 1 d .
H12C H 0.4630 1.2949 0.3189 0.126 Uiso 1 1 calc R
O13 O -0.0158(5) 0.9244(13) -0.0743(7) 0.084(3) Uani 1 1 d .
O14 O 0.7062(4) 0.9582(15) 0.2777(5) 0.079(3) Uani 1 1 d .
O15 O 0.3288(4) 1.1558(9) 0.3277(5) 0.0492(18) Uani 1 1 d .
O16 O 0.2688(4) 1.3867(9) 0.1706(5) 0.0471(19) Uani 1 1 d .
O17 O 0.3981(4) 0.5622(9) -0.0123(5) 0.0479(19) Uani 1 1 d .

loop_
_atom_site_aniso_label
_atom_site_aniso_U_11
_atom_site_aniso_U_22
_atom_site_aniso_U_33
_atom_site_aniso_U_23
_atom_site_aniso_U_13
_atom_site_aniso_U_12
Cu1 0.0283(5) 0.0257(5) 0.0301(6) -0.0007(4) 0.0052(4) -0.0003(4)
Cu2 0.0279(5) 0.0257(6) 0.0290(6) -0.0001(4) 0.0042(4) -0.0006(4)
P1 0.0264(11) 0.0191(10) 0.0229(11) -0.0012(9) 0.0017(9) -0.0014(9)
P2 0.0273(12) 0.0204(10) 0.0276(12) -0.0021(8) 0.0053(9) -0.0001(9)
N1 0.041(4) 0.020(3) 0.025(4) -0.003(3) 0.004(3) -0.004(3)
N2 0.025(4) 0.021(4) 0.044(5) -0.005(3) 0.006(4) 0.001(3)
N3 0.041(5) 0.033(4) 0.028(4) -0.006(3) 0.009(4) -0.001(4)
N4 0.031(4) 0.022(4) 0.034(4) -0.004(3) -0.003(3) 0.004(3)
N5 0.030(5) 0.023(4) 0.046(6) -0.004(3) 0.009(4) 0.001(3)
N6 0.030(4) 0.029(4) 0.043(5) -0.003(3) 0.014(4) -0.004(3)
C1 0.040(6) 0.029(5) 0.040(6) 0.007(4) -0.005(4) -0.003(4)
C2 0.037(6) 0.032(5) 0.058(7) -0.007(5) 0.010(5) 0.005(4)
C3 0.033(6) 0.042(6) 0.063(8) -0.008(5) 0.022(6) -0.002(4)
C4 0.042(6) 0.044(6) 0.058(7) 0.002(5) 0.026(5) -0.008(5)
C5 0.056(7) 0.032(5) 0.031(5) -0.001(4) 0.015(5) -0.004(5)
C6 0.052(6) 0.038(6) 0.034(6) 0.007(4) 0.015(5) 0.010(5)
C7 0.038(5) 0.026(5) 0.032(5) -0.003(4) -0.007(4) 0.005(4)
C8 0.027(5) 0.035(5) 0.051(6) -0.005(5) 0.002(4) 0.004(4)
C9 0.030(6) 0.047(7) 0.060(8) -0.004(5) 0.021(5) -0.005(4)
C10 0.030(5) 0.054(6) 0.051(7) -0.006(5) 0.020(5) -0.008(5)
C11 0.049(6) 0.026(5) 0.038(6) 0.009(4) 0.019(5) -0.004(4)
C12 0.054(6) 0.029(5) 0.026(5) 0.003(4) 0.008(4) 0.010(4)
C13 0.032(5) 0.026(5) 0.039(6) -0.007(4) -0.003(4) -0.004(4)
C14 0.049(6) 0.040(5) 0.060(7) -0.004(5) 0.016(5) -0.011(5)
C15 0.047(6) 0.050(6) 0.045(6) 0.000(5) -0.002(5) -0.002(5)
C16 0.032(5) 0.027(4) 0.044(6) -0.003(4) 0.003(4) -0.008(4)
C17 0.039(6) 0.055(7) 0.059(7) -0.012(6) 0.004(5) -0.014(5)
C18 0.055(8) 0.080(9) 0.048(7) -0.019(7) -0.012(6) 0.007(7)
O1 0.015(3) 0.029(3) 0.026(3) -0.003(3) 0.000(2) -0.002(2)
O2 0.029(3) 0.018(3) 0.034(4) -0.002(3) 0.004(3) 0.000(3)
O3 0.041(4) 0.050(4) 0.032(4) -0.014(3) 0.011(3) -0.009(3)
O4 0.052(4) 0.026(3) 0.038(4) 0.009(3) 0.005(3) -0.007(3)
O5 0.030(3) 0.022(3) 0.045(4) -0.004(3) 0.002(3) -0.001(3)
O9 0.085(7) 0.078(6) 0.048(5) 0.018(5) 0.014(5) -0.001(5)
O10 0.054(5) 0.075(5) 0.061(5) -0.009(5) 0.023(4) -0.001(4)
O6 0.042(4) 0.050(4) 0.043(4) -0.018(3) 0.012(3) -0.007(3)
O7 0.046(4) 0.026(3) 0.048(5) 0.009(3) -0.004(3) -0.009(3)
O8 0.027(3) 0.031(3) 0.039(4) -0.005(3) -0.002(3) -0.002(3)
O11 0.047(5) 0.055(5) 0.137(10) -0.027(6) -0.002(6) 0.008(4)
O12 0.062(6) 0.138(10) 0.045(5) -0.019(6) 0.005(4) 0.006(6)
O13 0.081(7) 0.074(6) 0.105(9) 0.013(6) 0.041(6) 0.017(6)
O14 0.047(5) 0.142(9) 0.046(5) 0.013(6) 0.009(4) 0.024(6)
O15 0.067(5) 0.039(5) 0.038(4) 0.000(3) 0.009(3) 0.001(3)
O16 0.053(5) 0.047(4) 0.043(5) 0.010(3) 0.017(4) 0.006(3)
O17 0.039(4) 0.047(5) 0.057(5) 0.014(3) 0.013(4) 0.011(3)

loop_
_atom_type_symbol
_atom_type_description
_atom_type_scat_dispersion_real
_atom_type_scat_dispersion_imag
_atom_type_scat_source
C C 0.0033 0.0016 'International Tables Vol C Tables 4.2.6.8 and 6.1.1.4'
H H 0.0000 0.0000 'International Tables Vol C Tables 4.2.6.8 and 6.1.1.4'
N N 0.0061 0.0033 'International Tables Vol C Tables 4.2.6.8 and 6.1.1.4'
O O 0.0106 0.0060 'International Tables Vol C Tables 4.2.6.8 and 6.1.1.4'
P P 0.1023 0.0942 'International Tables Vol C Tables 4.2.6.8 and 6.1.1.4'
Cu Cu 0.3201 1.2651 'International Tables Vol C Tables 4.2.6.8 and 6.1.1.4'

loop_
_geom_angle_atom_site_label_1
_geom_angle_atom_site_label_2
_geom_angle_atom_site_label_3
_geom_angle
O2 Cu1 N2 167.8(3)
O2 Cu1 N1 94.9(3)
N2 Cu1 N1 84.5(3)
O2 Cu1 N3 94.2(3)
N2 Cu1 N3 85.3(4)
N1 Cu1 N3 168.9(3)
O2 Cu1 O1 85.4(2)
N2 Cu1 O1 106.8(3)
N1 Cu1 O1 93.2(3)
N3 Cu1 O1 93.8(3)
O1 Cu2 N5 167.2(3)
O1 Cu2 N4 95.5(3)
N5 Cu2 N4 84.2(3)
O1 Cu2 N6 94.1(3)
N5 Cu2 N6 85.4(3)
N4 Cu2 N6 169.1(3)
O1 Cu2 O2 86.1(2)
N5 Cu2 O2 106.7(3)
N4 Cu2 O2 93.7(3)
N6 Cu2 O2 92.1(3)
O4 P1 O3 112.3(4)
O4 P1 O1 113.3(4)
O3 P1 O1 113.2(4)
O4 P1 O5 108.8(4)
O3 P1 O5 109.1(4)
O1 P1 O5 99.3(3)
O7 P2 O6 111.9(5)
O7 P2 O2 115.0(4)
O6 P2 O2 112.5(4)
O7 P2 O8 108.5(4)
O6 P2 O8 107.7(4)
O2 P2 O8 100.3(4)
C12 N1 C1 108.3(8)
C12 N1 Cu1 120.5(6)
C1 N1 Cu1 106.9(5)
C2 N2 C3 116.8(8)
C2 N2 Cu1 109.0(6)
C3 N2 Cu1 106.2(7)
C5 N3 C4 108.5(8)
C5 N3 Cu1 119.8(5)
C4 N3 Cu1 107.1(7)
C7 N4 C6 107.5(7)
C7 N4 Cu2 108.5(6)
C6 N4 Cu2 120.6(6)
C8 N5 C9 116.1(8)
C8 N5 Cu2 109.3(6)
C9 N5 Cu2 107.5(7)
C10 N6 C11 107.9(8)
C10 N6 Cu2 106.5(7)
C11 N6 Cu2 121.2(5)
C2 C1 N1 111.6(9)
N2 C2 C1 105.2(8)
C4 C3 N2 105.9(8)
N3 C4 C3 110.2(8)
N3 C5 C6 115.8(9)
N4 C6 C5 115.7(9)
N4 C7 C8 110.0(8)
N5 C8 C7 103.7(7)
N5 C9 C10 105.6(8)
N6 C10 C9 110.7(8)
N6 C11 C12 113.9(7)
N1 C12 C11 115.1(8)
O5 C13 C14 108.5(8)
O5 C13 C15 108.2(8)
C14 C13 C15 113.5(9)
O10 C14 C13 112.0(8)
O9 C15 C13 113.8(9)
O8 C16 C18 108.9(8)
O8 C16 C17 109.2(8)
C18 C16 C17 111.6(10)
O11 C17 C16 109.7(9)
O12 C18 C16 113.9(10)
P1 O1 Cu2 134.6(4)
P1 O1 Cu1 131.3(3)
Cu2 O1 Cu1 94.0(2)
P2 O2 Cu1 132.9(4)
P2 O2 Cu2 132.3(4)
Cu1 O2 Cu2 94.5(2)
C13 O5 P1 120.1(5)
C16 O8 P2 121.8(6)

loop_
_geom_bond_atom_site_label_1
_geom_bond_atom_site_label_2
_geom_bond_distance
Cu1 O2 1.967(6)
Cu1 N2 2.004(8)
Cu1 N1 2.052(7)
Cu1 N3 2.062(8)
Cu1 O1 2.253(6)
Cu2 O1 1.961(6)
Cu2 N5 1.982(9)
Cu2 N4 2.034(8)
Cu2 N6 2.049(8)
Cu2 O2 2.233(6)
P1 O4 1.497(7)
P1 O3 1.506(7)
P1 O1 1.549(6)
P1 O5 1.623(7)
P2 O7 1.487(7)
P2 O6 1.518(7)
P2 O2 1.552(7)
P2 O8 1.620(7)
N1 C12 1.479(11)
N1 C1 1.494(12)
N2 C2 1.484(13)
N2 C3 1.510(14)
N3 C5 1.465(13)
N3 C4 1.493(14)
N4 C7 1.474(12)
N4 C6 1.499(11)
N5 C8 1.488(13)
N5 C9 1.488(14)
N6 C10 1.493(12)
N6 C11 1.497(13)
C1 C2 1.493(14)
C3 C4 1.506(17)
C5 C6 1.502(15)
C7 C8 1.531(14)
C9 C10 1.498(17)
C11 C12 1.531(15)
C13 O5 1.440(11)
C13 C14 1.511(13)
C13 C15 1.511(15)
C14 O10 1.416(13)
C15 O9 1.424(13)
C16 O8 1.443(11)
C16 C18 1.494(16)
C16 C17 1.506(14)
C17 O11 1.430(16)
C18 O12 1.423(15)

loop_
_geom_torsion_atom_site_label_1
_geom_torsion_atom_site_label_2
_geom_torsion_atom_site_label_3
_geom_torsion_atom_site_label_4
_geom_torsion
O2 Cu1 N1 C12 63.4(7)
N2 Cu1 N1 C12 -128.8(7)
N3 Cu1 N1 C12 -151.1(14)
O1 Cu1 N1 C12 -22.2(7)
O2 Cu1 N1 C1 -172.5(6)
N2 Cu1 N1 C1 -4.8(6)
N3 Cu1 N1 C1 -27.0(19)
O1 Cu1 N1 C1 101.8(6)
O2 Cu1 N2 C2 64.4(19)
N1 Cu1 N2 C2 -23.2(6)
N3 Cu1 N2 C2 152.6(7)
O1 Cu1 N2 C2 -114.9(6)
O2 Cu1 N2 C3 -62.2(17)
N1 Cu1 N2 C3 -149.8(6)
N3 Cu1 N2 C3 26.0(6)
O1 Cu1 N2 C3 118.5(5)
O2 Cu1 N3 C5 -65.8(8)
N2 Cu1 N3 C5 126.4(8)
N1 Cu1 N3 C5 148.7(14)
O1 Cu1 N3 C5 19.9(8)
O2 Cu1 N3 C4 170.1(6)
N2 Cu1 N3 C4 2.3(6)
N1 Cu1 N3 C4 24.6(19)
O1 Cu1 N3 C4 -104.2(6)
O1 Cu2 N4 C7 171.3(5)
N5 Cu2 N4 C7 4.2(6)
N6 Cu2 N4 C7 20.1(19)
O2 Cu2 N4 C7 -102.2(5)
O1 Cu2 N4 C6 -64.2(7)
N5 Cu2 N4 C6 128.7(7)
N6 Cu2 N4 C6 144.6(15)
O2 Cu2 N4 C6 22.3(7)
O1 Cu2 N5 C8 -63.7(19)
N4 Cu2 N5 C8 25.3(6)
N6 Cu2 N5 C8 -151.8(7)
O2 Cu2 N5 C8 117.4(6)
O1 Cu2 N5 C9 63.0(17)
N4 Cu2 N5 C9 152.0(6)
N6 Cu2 N5 C9 -25.0(6)
O2 Cu2 N5 C9 -115.8(6)
O1 Cu2 N6 C10 -170.5(6)
N5 Cu2 N6 C10 -3.3(6)
N4 Cu2 N6 C10 -19(2)
O2 Cu2 N6 C10 103.3(6)
O1 Cu2 N6 C11 65.8(7)
N5 Cu2 N6 C11 -127.0(8)
N4 Cu2 N6 C11 -142.9(14)
O2 Cu2 N6 C11 -20.4(7)
C12 N1 C1 C2 163.7(8)
Cu1 N1 C1 C2 32.5(9)
C3 N2 C2 C1 165.8(9)
Cu1 N2 C2 C1 45.5(10)
N1 C1 C2 N2 -51.7(11)
C2 N2 C3 C4 -170.8(9)
Cu1 N2 C3 C4 -49.1(9)
C5 N3 C4 C3 -161.8(9)
Cu1 N3 C4 C3 -31.1(10)
N2 C3 C4 N3 53.6(11)
C4 N3 C5 C6 -167.6(8)
Cu1 N3 C5 C6 68.9(10)
C7 N4 C6 C5 -170.1(8)
Cu2 N4 C6 C5 65.0(10)
N3 C5 C6 N4 -101.1(10)
C6 N4 C7 C8 -164.3(8)
Cu2 N4 C7 C8 -32.4(9)
C9 N5 C8 C7 -169.1(9)
Cu2 N5 C8 C7 -47.4(9)
N4 C7 C8 N5 52.1(10)
C8 N5 C9 C10 170.4(9)
Cu2 N5 C9 C10 47.8(9)
C11 N6 C10 C9 163.2(9)
Cu2 N6 C10 C9 31.6(10)
N5 C9 C10 N6 -52.9(11)
C10 N6 C11 C12 168.9(8)
Cu2 N6 C11 C12 -68.1(10)
C1 N1 C12 C11 170.3(8)
Cu1 N1 C12 C11 -66.3(9)
N6 C11 C12 N1 101.2(9)
O5 C13 C14 O10 58.3(12)
C15 C13 C14 O10 -62.1(12)
O5 C13 C15 O9 56.5(11)
C14 C13 C15 O9 177.0(9)
O8 C16 C17 O11 -60.2(12)
C18 C16 C17 O11 60.3(13)
O8 C16 C18 O12 -69.3(13)
C17 C16 C18 O12 170.0(10)
O4 P1 O1 Cu2 80.3(6)
O3 P1 O1 Cu2 -49.0(7)
O5 P1 O1 Cu2 -164.5(5)
O4 P1 O1 Cu1 -95.0(5)
O3 P1 O1 Cu1 135.7(5)
O5 P1 O1 Cu1 20.2(5)
N5 Cu2 O1 P1 4.0(19)
N4 Cu2 O1 P1 -83.7(5)
N6 Cu2 O1 P1 91.0(5)
O2 Cu2 O1 P1 -177.1(5)
N5 Cu2 O1 Cu1 -179.6(14)
N4 Cu2 O1 Cu1 92.7(3)
N6 Cu2 O1 Cu1 -92.5(3)
O2 Cu2 O1 Cu1 -0.7(3)
O2 Cu1 O1 P1 177.4(4)
N2 Cu1 O1 P1 -2.8(6)
N1 Cu1 O1 P1 -87.9(5)
N3 Cu1 O1 P1 83.4(5)
O2 Cu1 O1 Cu2 0.8(3)
N2 Cu1 O1 Cu2 -179.4(3)
N1 Cu1 O1 Cu2 95.4(3)
N3 Cu1 O1 Cu2 -93.2(3)
O7 P2 O2 Cu1 -76.1(6)
O6 P2 O2 Cu1 53.6(7)
O8 P2 O2 Cu1 167.8(5)
O7 P2 O2 Cu2 95.8(6)
O6 P2 O2 Cu2 -134.5(5)
O8 P2 O2 Cu2 -20.3(6)
N2 Cu1 O2 P2 -6(2)
N1 Cu1 O2 P2 80.5(5)
N3 Cu1 O2 P2 -93.2(6)
O1 Cu1 O2 P2 173.3(5)
N2 Cu1 O2 Cu2 -180(75)
N1 Cu1 O2 Cu2 -93.5(3)
N3 Cu1 O2 Cu2 92.8(3)
O1 Cu1 O2 Cu2 -0.7(3)
O1 Cu2 O2 P2 -173.3(5)
N5 Cu2 O2 P2 6.4(6)
N4 Cu2 O2 P2 91.5(5)
N6 Cu2 O2 P2 -79.4(5)
O1 Cu2 O2 Cu1 0.8(3)
N5 Cu2 O2 Cu1 -179.5(3)
N4 Cu2 O2 Cu1 -94.5(3)
N6 Cu2 O2 Cu1 94.7(3)
C14 C13 O5 P1 102.1(8)
C15 C13 O5 P1 -134.3(7)
O4 P1 O5 C13 -58.1(7)
O3 P1 O5 C13 64.7(7)
O1 P1 O5 C13 -176.7(6)
C18 C16 O8 P2 97.5(9)
C17 C16 O8 P2 -140.3(8)
O7 P2 O8 C16 57.6(8)
O6 P2 O8 C16 -63.7(8)
O2 P2 O8 C16 178.4(7)
